data_7155523
loop_
_publ_author_name
'Zhang, Fangfang'
'Yao, Qiyi'
'Yuan, Yang'
'Xu, Murong'
'Kong, Lingkai'
'Li, Yanzhong'

_publ_section_title
;
 Base-mediated insertion reaction of alkynes into carbon-carbon \s-bonds
 of ethanones: synthesis of hydroxydienone and chromone derivatives.
;
_journal_issue 12
_journal_name_full 'Organic &amp; biomolecular chemistry'
_journal_page_first 2497
_journal_page_last 2500
_journal_paper_doi 10.1039/c7ob00476a
_journal_volume 15
_journal_year 2017
_chemical_formula_sum 'C29 H20 O2'
_chemical_formula_weight 400.45
_chemical_name_systematic
; 
 ? 
;
_space_group_crystal_system monoclinic
_space_group_IT_number 14
_space_group_name_Hall '-P 2ybc'
_space_group_name_H-M_alt 'P 1 21/c 1'
_symmetry_space_group_name_Hall '-P 2ybc'
_symmetry_space_group_name_H-M 'P 1 21/c 1'
_atom_sites_solution_hydrogens geom
_audit_creation_method SHELXL-2013
_audit_update_record
;
2016-12-07 deposited with the CCDC.
2017-02-27 downloaded from the CCDC.
;
_cell_angle_alpha 90
_cell_angle_beta 98.391(3)
_cell_angle_gamma 90
_cell_formula_units_Z 4
_cell_length_a 10.1572(14)
_cell_length_b 9.7577(14)
_cell_length_c 21.796(3)
_cell_measurement_reflns_used 2044
_cell_measurement_temperature 293(2)
_cell_measurement_theta_max 47.434
_cell_measurement_theta_min 4.582
_cell_volume 2137.1(5)
_computing_cell_refinement 'Bruker SMART'
_computing_data_collection 'Bruker SMART'
_computing_data_reduction 'Bruker SHELXTL'
_computing_molecular_graphics 'Bruker SHELXTL'
_computing_publication_material 'Bruker SHELXTL'
_computing_structure_refinement 'SHELXL-2013 (Sheldrick, 2013)'
_computing_structure_solution 'Bruker SHELXTL'
_diffrn_ambient_temperature 293(2)
_diffrn_measured_fraction_theta_full 1.000
_diffrn_measured_fraction_theta_max 1.000
_diffrn_measurement_device_type 'CCD area detector'
_diffrn_measurement_method 'phi and omega scans'
_diffrn_radiation_type MoK\a
_diffrn_radiation_wavelength 0.71073
_diffrn_reflns_av_R_equivalents 0.0409
_diffrn_reflns_av_unetI/netI 0.0457
_diffrn_reflns_Laue_measured_fraction_full 1.000
_diffrn_reflns_Laue_measured_fraction_max 1.000
_diffrn_reflns_limit_h_max 12
_diffrn_reflns_limit_h_min -12
_diffrn_reflns_limit_k_max 11
_diffrn_reflns_limit_k_min -12
_diffrn_reflns_limit_l_max 20
_diffrn_reflns_limit_l_min -26
_diffrn_reflns_number 12450
_diffrn_reflns_point_group_measured_fraction_full 1.000
_diffrn_reflns_point_group_measured_fraction_max 1.000
_diffrn_reflns_theta_full 25.242
_diffrn_reflns_theta_max 25.999
_diffrn_reflns_theta_min 1.889
_exptl_absorpt_coefficient_mu 0.077
_exptl_absorpt_correction_T_max 0.7456
_exptl_absorpt_correction_T_min 0.6504
_exptl_absorpt_correction_type multi-scan
_exptl_absorpt_process_details sadabs
_exptl_crystal_colour colorless
_exptl_crystal_density_diffrn 1.245
_exptl_crystal_description prismatic
_exptl_crystal_F_000 840
_exptl_crystal_size_max 0.200
_exptl_crystal_size_mid 0.170
_exptl_crystal_size_min 0.130
_refine_diff_density_max 0.175
_refine_diff_density_min -0.138
_refine_diff_density_rms 0.031
_refine_ls_extinction_method none
_refine_ls_goodness_of_fit_ref 1.033
_refine_ls_hydrogen_treatment constr
_refine_ls_matrix_type full
_refine_ls_number_parameters 280
_refine_ls_number_reflns 4198
_refine_ls_number_restraints 0
_refine_ls_restrained_S_all 1.033
_refine_ls_R_factor_all 0.0713
_refine_ls_R_factor_gt 0.0437
_refine_ls_shift/su_max 0.000
_refine_ls_shift/su_mean 0.000
_refine_ls_structure_factor_coef Fsqd
_refine_ls_weighting_details 'w=1/[\s^2^(Fo^2^)+(0.0530P)^2^+0.0112P] where P=(Fo^2^+2Fc^2^)/3'
_refine_ls_weighting_scheme calc
_refine_ls_wR_factor_gt 0.1035
_refine_ls_wR_factor_ref 0.1149
_reflns_Friedel_coverage 0.000
_reflns_number_gt 2826
_reflns_number_total 4198
_reflns_threshold_expression 'I > 2\s(I)'
_cod_data_source_file c7ob00476a2.cif
_cod_data_source_block cd16285
_cod_depositor_comments 'Adding full bibliography for 7155522--7155523.cif.'
_cod_database_code 7155523
_shelx_space_group_comment
; 
The symmetry employed for this shelxl refinement is uniquely defined 
by the following loop, which should always be used as a source of 
symmetry information in preference to the above space-group names. 
They are only intended as comments. 
;
_shelx_estimated_absorpt_t_min 0.985
_shelx_estimated_absorpt_t_max 0.990
_shelxl_version_number 2013-4

loop_
_space_group_symop_operation_xyz
'x, y, z'
'-x, y+1/2, -z+1/2'
'-x, -y, -z'
'x, -y-1/2, z-1/2'

loop_
_atom_site_label
_atom_site_type_symbol
_atom_site_fract_x
_atom_site_fract_y
_atom_site_fract_z
_atom_site_U_iso_or_equiv
_atom_site_adp_type
_atom_site_occupancy
_atom_site_site_symmetry_order
_atom_site_calc_flag
_atom_site_refinement_flags_posn
_atom_site_refinement_flags_adp
O1 O 0.46120(10) 0.71329(13) 0.12150(5) 0.0629(3) Uani 1 1 d . .
O2 O 0.11206(9) 0.52331(11) 0.13522(5) 0.0485(3) Uani 1 1 d . .
C1 C 0.22600(14) 0.48132(17) 0.17186(7) 0.0459(4) Uani 1 1 d . .
C2 C 0.21205(17) 0.37460(19) 0.21209(8) 0.0621(5) Uani 1 1 d . .
H2 H 0.1303 0.3316 0.2119 0.074 Uiso 1 1 calc R U
C3 C 0.3208(2) 0.3339(2) 0.25200(9) 0.0733(6) Uani 1 1 d . .
H3 H 0.3132 0.2627 0.2796 0.088 Uiso 1 1 calc R U
C4 C 0.44191(19) 0.3970(2) 0.25194(8) 0.0748(6) Uani 1 1 d . .
H4 H 0.5148 0.3693 0.2801 0.090 Uiso 1 1 calc R U
C5 C 0.45607(16) 0.49905(19) 0.21128(8) 0.0601(5) Uani 1 1 d . .
H5 H 0.5389 0.5396 0.2111 0.072 Uiso 1 1 calc R U
C6 C 0.34665(14) 0.54374(16) 0.16954(7) 0.0449(4) Uani 1 1 d . .
C7 C 0.35582(14) 0.65431(16) 0.12518(7) 0.0441(4) Uani 1 1 d . .
C8 C 0.23076(13) 0.69525(15) 0.08835(6) 0.0398(4) Uani 1 1 d . .
C9 C 0.11660(13) 0.62990(16) 0.09515(6) 0.0415(4) Uani 1 1 d . .
C10 C -0.01931(14) 0.66187(15) 0.06492(7) 0.0425(4) Uani 1 1 d . .
C11 C -0.05096(15) 0.67292(16) 0.00141(7) 0.0505(4) Uani 1 1 d . .
H11 H 0.0150 0.6631 -0.0237 0.061 Uiso 1 1 calc R U
C12 C -0.18038(18) 0.69855(17) -0.02479(8) 0.0611(5) Uani 1 1 d . .
H12 H -0.2015 0.7058 -0.0676 0.073 Uiso 1 1 calc R U
C13 C -0.27821(17) 0.71340(18) 0.01183(10) 0.0641(5) Uani 1 1 d . .
H13 H -0.3655 0.7298 -0.0062 0.077 Uiso 1 1 calc R U
C14 C -0.24758(16) 0.7041(2) 0.07452(9) 0.0681(5) Uani 1 1 d . .
H14 H -0.3137 0.7159 0.0994 0.082 Uiso 1 1 calc R U
C15 C -0.11918(15) 0.67741(19) 0.10115(8) 0.0605(5) Uani 1 1 d . .
H15 H -0.0992 0.6697 0.1440 0.073 Uiso 1 1 calc R U
C16 C 0.23307(13) 0.81688(16) 0.04726(7) 0.0424(4) Uani 1 1 d . .
C17 C 0.17780(14) 0.93485(16) 0.06059(7) 0.0476(4) Uani 1 1 d . .
H17 H 0.1770 1.0033 0.0308 0.057 Uiso 1 1 calc R U
C18 C 0.11807(15) 0.97201(16) 0.11557(7) 0.0466(4) Uani 1 1 d . .
C19 C 0.17217(18) 0.9356(2) 0.17533(8) 0.0665(5) Uani 1 1 d . .
H19 H 0.2478 0.8807 0.1815 0.080 Uiso 1 1 calc R U
C20 C 0.1159(2) 0.9792(2) 0.22584(9) 0.0800(6) Uani 1 1 d . .
H20 H 0.1539 0.9539 0.2656 0.096 Uiso 1 1 calc R U
C21 C 0.0043(2) 1.0597(2) 0.21750(10) 0.0769(6) Uani 1 1 d . .
H21 H -0.0338 1.0894 0.2515 0.092 Uiso 1 1 calc R U
C22 C -0.05038(18) 1.0958(2) 0.15905(10) 0.0752(6) Uani 1 1 d . .
H22 H -0.1270 1.1493 0.1530 0.090 Uiso 1 1 calc R U
C23 C 0.00634(17) 1.05400(19) 0.10904(8) 0.0615(5) Uani 1 1 d . .
H23 H -0.0315 1.0816 0.0695 0.074 Uiso 1 1 calc R U
C24 C 0.29959(14) 0.80052(16) -0.00859(7) 0.0457(4) Uani 1 1 d . .
C25 C 0.35401(16) 0.91227(19) -0.03517(8) 0.0584(4) Uani 1 1 d . .
H25 H 0.3505 0.9983 -0.0171 0.070 Uiso 1 1 calc R U
C26 C 0.41333(17) 0.8981(2) -0.08795(8) 0.0693(5) Uani 1 1 d . .
H26 H 0.4481 0.9746 -0.1054 0.083 Uiso 1 1 calc R U
C27 C 0.42117(19) 0.7728(2) -0.11459(8) 0.0731(6) Uani 1 1 d . .
H27 H 0.4606 0.7633 -0.1503 0.088 Uiso 1 1 calc R U
C28 C 0.37065(19) 0.6612(2) -0.08846(8) 0.0713(5) Uani 1 1 d . .
H28 H 0.3770 0.5751 -0.1061 0.086 Uiso 1 1 calc R U
C29 C 0.31025(16) 0.67456(18) -0.03609(8) 0.0577(4) Uani 1 1 d . .
H29 H 0.2761 0.5973 -0.0190 0.069 Uiso 1 1 calc R U

loop_
_atom_site_aniso_label
_atom_site_aniso_U_11
_atom_site_aniso_U_22
_atom_site_aniso_U_33
_atom_site_aniso_U_23
_atom_site_aniso_U_13
_atom_site_aniso_U_12
O1 0.0381(6) 0.0796(9) 0.0704(8) 0.0051(6) 0.0064(5) -0.0105(6)
O2 0.0404(6) 0.0518(7) 0.0528(6) 0.0122(5) 0.0052(5) -0.0021(5)
C1 0.0454(9) 0.0494(10) 0.0427(8) 0.0018(7) 0.0052(7) 0.0053(7)
C2 0.0620(11) 0.0628(12) 0.0626(11) 0.0159(9) 0.0130(9) 0.0055(9)
C3 0.0817(14) 0.0741(14) 0.0652(12) 0.0231(10) 0.0141(10) 0.0193(11)
C4 0.0675(13) 0.0896(16) 0.0632(12) 0.0152(11) -0.0037(10) 0.0249(12)
C5 0.0496(9) 0.0701(13) 0.0580(11) -0.0005(10) -0.0004(8) 0.0123(9)
C6 0.0432(9) 0.0503(10) 0.0410(8) -0.0049(7) 0.0058(7) 0.0060(7)
C7 0.0376(8) 0.0489(10) 0.0465(9) -0.0068(7) 0.0081(7) -0.0001(7)
C8 0.0382(8) 0.0419(9) 0.0401(8) -0.0018(7) 0.0082(6) -0.0011(7)
C9 0.0413(8) 0.0434(9) 0.0406(8) 0.0023(7) 0.0085(6) 0.0003(7)
C10 0.0381(8) 0.0403(9) 0.0489(9) 0.0032(7) 0.0053(7) -0.0039(7)
C11 0.0526(9) 0.0456(10) 0.0517(10) -0.0011(8) 0.0029(8) 0.0015(7)
C12 0.0653(12) 0.0502(11) 0.0611(11) -0.0012(8) -0.0136(9) 0.0023(9)
C13 0.0422(10) 0.0511(11) 0.0932(15) 0.0004(10) -0.0097(10) 0.0008(8)
C14 0.0412(9) 0.0796(14) 0.0850(14) 0.0085(11) 0.0142(9) 0.0037(9)
C15 0.0437(9) 0.0790(14) 0.0594(10) 0.0111(9) 0.0097(8) 0.0002(9)
C16 0.0396(8) 0.0440(10) 0.0439(9) 0.0003(7) 0.0070(7) -0.0041(7)
C17 0.0529(9) 0.0439(10) 0.0470(9) 0.0026(8) 0.0107(7) -0.0039(7)
C18 0.0489(9) 0.0446(9) 0.0472(9) -0.0047(7) 0.0102(7) -0.0062(7)
C19 0.0720(11) 0.0696(13) 0.0549(11) -0.0081(10) -0.0001(9) 0.0093(10)
C20 0.1071(17) 0.0858(16) 0.0456(11) -0.0061(10) 0.0059(11) -0.0037(13)
C21 0.0828(14) 0.0869(16) 0.0679(13) -0.0191(11) 0.0344(11) -0.0145(12)
C22 0.0627(11) 0.0895(15) 0.0769(14) -0.0178(12) 0.0218(10) 0.0057(10)
C23 0.0614(10) 0.0699(13) 0.0533(10) -0.0046(9) 0.0084(8) 0.0068(9)
C24 0.0423(8) 0.0485(10) 0.0475(9) 0.0008(8) 0.0111(7) -0.0024(7)
C25 0.0634(10) 0.0521(11) 0.0635(11) 0.0032(9) 0.0215(9) -0.0044(8)
C26 0.0712(12) 0.0735(14) 0.0691(12) 0.0141(11) 0.0299(10) -0.0048(10)
C27 0.0771(13) 0.0916(17) 0.0573(12) -0.0013(11) 0.0321(10) 0.0000(11)
C28 0.0818(13) 0.0697(14) 0.0684(12) -0.0162(10) 0.0309(10) -0.0033(11)
C29 0.0656(11) 0.0497(11) 0.0624(11) -0.0050(8) 0.0245(9) -0.0049(8)

loop_
_atom_type_symbol
_atom_type_description
_atom_type_scat_dispersion_real
_atom_type_scat_dispersion_imag
_atom_type_scat_source
C C 0.0033 0.0016 'International Tables Vol C Tables 4.2.6.8 and 6.1.1.4'
H H 0.0000 0.0000 'International Tables Vol C Tables 4.2.6.8 and 6.1.1.4'
O O 0.0106 0.0060 'International Tables Vol C Tables 4.2.6.8 and 6.1.1.4'

loop_
_geom_angle_atom_site_label_1
_geom_angle_atom_site_label_2
_geom_angle_atom_site_label_3
_geom_angle
C9 O2 C1 119.82(11)
O2 C1 C6 121.83(14)
O2 C1 C2 116.06(14)
C6 C1 C2 122.09(14)
C3 C2 C1 118.44(17)
C3 C2 H2 120.8
C1 C2 H2 120.8
C2 C3 C4 120.74(18)
C2 C3 H3 119.6
C4 C3 H3 119.6
C5 C4 C3 120.66(16)
C5 C4 H4 119.7
C3 C4 H4 119.7
C4 C5 C6 120.29(17)
C4 C5 H5 119.9
C6 C5 H5 119.9
C1 C6 C5 117.72(15)
C1 C6 C7 119.64(13)
C5 C6 C7 122.63(15)
O1 C7 C8 122.28(14)
O1 C7 C6 121.98(13)
C8 C7 C6 115.64(13)
C9 C8 C7 120.27(14)
C9 C8 C16 122.11(13)
C7 C8 C16 117.46(12)
C8 C9 O2 122.72(12)
C8 C9 C10 127.91(14)
O2 C9 C10 109.32(12)
C11 C10 C15 118.82(13)
C11 C10 C9 122.10(13)
C15 C10 C9 119.06(13)
C12 C11 C10 119.93(16)
C12 C11 H11 120.0
C10 C11 H11 120.0
C13 C12 C11 120.47(16)
C13 C12 H12 119.8
C11 C12 H12 119.8
C14 C13 C12 119.97(16)
C14 C13 H13 120.0
C12 C13 H13 120.0
C13 C14 C15 120.10(17)
C13 C14 H14 119.9
C15 C14 H14 119.9
C14 C15 C10 120.70(16)
C14 C15 H15 119.6
C10 C15 H15 119.6
C17 C16 C24 121.93(14)
C17 C16 C8 120.91(13)
C24 C16 C8 117.16(13)
C16 C17 C18 129.09(15)
C16 C17 H17 115.5
C18 C17 H17 115.5
C23 C18 C19 116.99(15)
C23 C18 C17 119.46(14)
C19 C18 C17 123.44(15)
C20 C19 C18 121.19(17)
C20 C19 H19 119.4
C18 C19 H19 119.4
C21 C20 C19 120.15(18)
C21 C20 H20 119.9
C19 C20 H20 119.9
C22 C21 C20 119.32(18)
C22 C21 H21 120.3
C20 C21 H21 120.3
C21 C22 C23 120.54(19)
C21 C22 H22 119.7
C23 C22 H22 119.7
C22 C23 C18 121.79(17)
C22 C23 H23 119.1
C18 C23 H23 119.1
C29 C24 C25 117.26(15)
C29 C24 C16 121.76(14)
C25 C24 C16 120.98(14)
C26 C25 C24 121.21(17)
C26 C25 H25 119.4
C24 C25 H25 119.4
C27 C26 C25 120.33(18)
C27 C26 H26 119.8
C25 C26 H26 119.8
C26 C27 C28 119.36(17)
C26 C27 H27 120.3
C28 C27 H27 120.3
C27 C28 C29 120.69(18)
C27 C28 H28 119.7
C29 C28 H28 119.7
C28 C29 C24 121.14(17)
C28 C29 H29 119.4
C24 C29 H29 119.4

loop_
_geom_bond_atom_site_label_1
_geom_bond_atom_site_label_2
_geom_bond_distance
O1 C7 1.2281(17)
O2 C9 1.3633(17)
O2 C1 1.3694(16)
C1 C6 1.376(2)
C1 C2 1.382(2)
C2 C3 1.362(2)
C2 H2 0.9300
C3 C4 1.375(3)
C3 H3 0.9300
C4 C5 1.355(3)
C4 H4 0.9300
C5 C6 1.399(2)
C5 H5 0.9300
C6 C7 1.461(2)
C7 C8 1.4560(19)
C8 C9 1.3503(19)
C8 C16 1.489(2)
C9 C10 1.4736(19)
C10 C11 1.379(2)
C10 C15 1.382(2)
C11 C12 1.377(2)
C11 H11 0.9300
C12 C13 1.370(2)
C12 H12 0.9300
C13 C14 1.359(2)
C13 H13 0.9300
C14 C15 1.373(2)
C14 H14 0.9300
C15 H15 0.9300
C16 C17 1.331(2)
C16 C24 1.485(2)
C17 C18 1.466(2)
C17 H17 0.9300
C18 C23 1.379(2)
C18 C19 1.384(2)
C19 C20 1.380(2)
C19 H19 0.9300
C20 C21 1.370(3)
C20 H20 0.9300
C21 C22 1.359(3)
C21 H21 0.9300
C22 C23 1.367(2)
C22 H22 0.9300
C23 H23 0.9300
C24 C29 1.379(2)
C24 C25 1.387(2)
C25 C26 1.381(2)
C25 H25 0.9300
C26 C27 1.361(3)
C26 H26 0.9300
C27 C28 1.363(3)
C27 H27 0.9300
C28 C29 1.379(2)
C28 H28 0.9300
C29 H29 0.9300

loop_
_geom_torsion_atom_site_label_1
_geom_torsion_atom_site_label_2
_geom_torsion_atom_site_label_3
_geom_torsion_atom_site_label_4
_geom_torsion
C9 O2 C1 C6 -0.1(2)
C9 O2 C1 C2 178.64(14)
O2 C1 C2 C3 -176.41(15)
C6 C1 C2 C3 2.3(3)
C1 C2 C3 C4 -0.4(3)
C2 C3 C4 C5 -1.4(3)
C3 C4 C5 C6 1.3(3)
O2 C1 C6 C5 176.33(14)
C2 C1 C6 C5 -2.3(2)
O2 C1 C6 C7 -2.5(2)
C2 C1 C6 C7 178.79(15)
C4 C5 C6 C1 0.5(2)
C4 C5 C6 C7 179.31(16)
C1 C6 C7 O1 179.81(14)
C5 C6 C7 O1 1.0(2)
C1 C6 C7 C8 3.3(2)
C5 C6 C7 C8 -175.49(14)
O1 C7 C8 C9 -178.15(14)
C6 C7 C8 C9 -1.7(2)
O1 C7 C8 C16 -2.6(2)
C6 C7 C8 C16 173.85(13)
C7 C8 C9 O2 -0.9(2)
C16 C8 C9 O2 -176.21(13)
C7 C8 C9 C10 176.12(13)
C16 C8 C9 C10 0.8(2)
C1 O2 C9 C8 1.9(2)
C1 O2 C9 C10 -175.62(12)
C8 C9 C10 C11 53.7(2)
O2 C9 C10 C11 -128.92(15)
C8 C9 C10 C15 -128.18(17)
O2 C9 C10 C15 49.17(19)
C15 C10 C11 C12 -0.2(2)
C9 C10 C11 C12 177.88(15)
C10 C11 C12 C13 0.1(2)
C11 C12 C13 C14 0.6(3)
C12 C13 C14 C15 -1.2(3)
C13 C14 C15 C10 1.1(3)
C11 C10 C15 C14 -0.4(3)
C9 C10 C15 C14 -178.52(17)
C9 C8 C16 C17 66.9(2)
C7 C8 C16 C17 -108.51(16)
C9 C8 C16 C24 -113.25(16)
C7 C8 C16 C24 71.33(17)
C24 C16 C17 C18 -174.67(13)
C8 C16 C17 C18 5.2(2)
C16 C17 C18 C23 -142.48(17)
C16 C17 C18 C19 41.4(2)
C23 C18 C19 C20 0.3(3)
C17 C18 C19 C20 176.55(17)
C18 C19 C20 C21 0.2(3)
C19 C20 C21 C22 0.1(3)
C20 C21 C22 C23 -1.0(3)
C21 C22 C23 C18 1.5(3)
C19 C18 C23 C22 -1.2(3)
C17 C18 C23 C22 -177.56(16)
C17 C16 C24 C29 -154.22(15)
C8 C16 C24 C29 25.9(2)
C17 C16 C24 C25 25.9(2)
C8 C16 C24 C25 -153.91(14)
C29 C24 C25 C26 1.6(2)
C16 C24 C25 C26 -178.51(15)
C24 C25 C26 C27 -0.9(3)
C25 C26 C27 C28 -0.4(3)
C26 C27 C28 C29 1.0(3)
C27 C28 C29 C24 -0.2(3)
C25 C24 C29 C28 -1.1(2)
C16 C24 C29 C28 179.08(15)
